data_7207625
loop_
_publ_author_name
'Martins, D.'
'Sanselme, M.'
'Houssin, O.'
'Dupray, V.'
'Petit, M. N.'
'Pasquier, D.'
'Diolez, C.'
'Coquerel, G.'

_publ_section_title
;
 Physical transformations of the active pharmaceutical ingredient BN83495:
 enantiotropic and monotropic relationships. Access to several polymorphic
 forms by using various solvation--desolvation processes
;
_journal_issue 7
_journal_name_full CrystEngComm
_journal_page_first 2507
_journal_paper_doi 10.1039/c2ce06537a
_journal_volume 14
_journal_year 2012
_chemical_compound_source 'synthesis as described'
_chemical_formula_moiety 'C16 H21 N1 O6 S2'
_chemical_formula_sum 'C16 H21 N O6 S2'
_chemical_formula_weight 387.46
_chemical_name_systematic
;
?
;
_space_group_IT_number 14
_symmetry_cell_setting monoclinic
_symmetry_Int_Tables_number 14
_symmetry_space_group_name_Hall '-P 2ybc'
_symmetry_space_group_name_H-M 'P 1 21/c 1'
_atom_sites_solution_hydrogens geom
_atom_sites_solution_primary direct
_atom_sites_solution_secondary difmap
_audit_conform_dict_location ftp://ftp.iucr.org/pub/cif_core.dic
_audit_conform_dict_name cif_core.dic
_audit_conform_dict_version 2.3
_audit_creation_date 2009-01-22T09:07:31-00:00
_audit_creation_method 'WinGX routine CIF_UPDATE'
_cell_angle_alpha 90
_cell_angle_beta 104.950(2)
_cell_angle_gamma 90
_cell_formula_units_Z 4
_cell_length_a 13.8424(13)
_cell_length_b 7.2425(7)
_cell_length_c 18.7780(18)
_cell_measurement_reflns_used 0
_cell_measurement_temperature 293(2)
_cell_measurement_theta_max 0
_cell_measurement_theta_min 0
_cell_measurement_wavelength 0.71073
_cell_volume 1818.8(3)
_computing_molecular_graphics 'Ortep-3 for Windows (Farrugia, 1997)'
_computing_publication_material 'WinGX publication routines (Farrugia, 1999)'
_computing_structure_refinement 'SHELXL-97 (Sheldrick, 1997)'
_computing_structure_solution 'SHELXS-86 (Sheldrick, 1986)'
_diffrn_ambient_temperature 293(2)
_diffrn_measured_fraction_theta_full 0.994
_diffrn_measured_fraction_theta_max 0.994
_diffrn_radiation_monochromator graphite
_diffrn_radiation_probe x-ray
_diffrn_radiation_type MoK\a
_diffrn_radiation_wavelength 0.71073
_diffrn_reflns_av_R_equivalents 0.0189
_diffrn_reflns_av_unetI/netI 0.0163
_diffrn_reflns_limit_h_max 17
_diffrn_reflns_limit_h_min -17
_diffrn_reflns_limit_k_max 9
_diffrn_reflns_limit_k_min -9
_diffrn_reflns_limit_l_max 23
_diffrn_reflns_limit_l_min -23
_diffrn_reflns_number 13920
_diffrn_reflns_theta_full 26.42
_diffrn_reflns_theta_max 26.42
_diffrn_reflns_theta_min 2.25
_exptl_absorpt_coefficient_mu 0.325
_exptl_absorpt_correction_type none
_exptl_crystal_colour colorless
_exptl_crystal_density_diffrn 1.415
_exptl_crystal_density_method 'not measured'
_exptl_crystal_description prism
_exptl_crystal_F_000 816
_exptl_crystal_size_max 0.4
_exptl_crystal_size_mid 0.2
_exptl_crystal_size_min 0.1
_refine_diff_density_max 0.386
_refine_diff_density_min -0.368
_refine_diff_density_rms 0.048
_refine_ls_extinction_method none
_refine_ls_goodness_of_fit_ref 1.124
_refine_ls_hydrogen_treatment mixed
_refine_ls_matrix_type full
_refine_ls_number_parameters 236
_refine_ls_number_reflns 3710
_refine_ls_number_restraints 0
_refine_ls_restrained_S_all 1.124
_refine_ls_R_factor_all 0.0482
_refine_ls_R_factor_gt 0.0456
_refine_ls_shift/su_max 0.001
_refine_ls_shift/su_mean 0
_refine_ls_structure_factor_coef Fsqd
_refine_ls_weighting_details 'calc w=1/[\s^2^(Fo^2^)+(0.0653P)^2^+0.7339P] where P=(Fo^2^+2Fc^2^)/3'
_refine_ls_weighting_scheme calc
_refine_ls_wR_factor_gt 0.1266
_refine_ls_wR_factor_ref 0.1287
_reflns_number_gt 3472
_reflns_number_total 3710
_reflns_threshold_expression >2sigma(I)
_cod_data_source_file c2ce06537a.txt
_cod_data_source_block bn38dmso
_cod_original_sg_symbol_H-M 'P 21/c'
_cod_database_code 7207625

loop_
_symmetry_equiv_pos_as_xyz
'x, y, z'
'-x, y+1/2, -z+1/2'
'-x, -y, -z'
'x, -y-1/2, z-1/2'

loop_
_atom_site_label
_atom_site_type_symbol
_atom_site_fract_x
_atom_site_fract_y
_atom_site_fract_z
_atom_site_U_iso_or_equiv
_atom_site_adp_type
_atom_site_occupancy
_atom_site_symmetry_multiplicity
_atom_site_calc_flag
_atom_site_refinement_flags
S1S S 0.56790(4) -0.06783(9) 0.17938(3) 0.0598(2) Uani 1 1 d .
O1S O 0.51404(14) -0.2300(3) 0.19954(10) 0.0758(5) Uani 1 1 d .
C2S C 0.4755(3) 0.0819(4) 0.1282(2) 0.0821(9) Uani 1 1 d .
H2S1 H 0.4344 0.0167 0.0869 0.123 Uiso 1 1 calc R
H2S2 H 0.5069 0.1847 0.1109 0.123 Uiso 1 1 calc R
H2S3 H 0.4348 0.126 0.159 0.123 Uiso 1 1 calc R
C1S C 0.6168(2) -0.1393(5) 0.1053(2) 0.0880(9) Uani 1 1 d .
H1S1 H 0.6696 -0.2271 0.1229 0.132 Uiso 1 1 calc R
H1S2 H 0.6427 -0.0341 0.0852 0.132 Uiso 1 1 calc R
H1S3 H 0.5647 -0.1955 0.0677 0.132 Uiso 1 1 calc R
S1 S 0.68163(4) 0.41070(7) -0.03412(3) 0.04426(17) Uani 1 1 d .
N1 N 0.61724(16) 0.4790(3) -0.11141(12) 0.0555(5) Uani 1 1 d .
HN1 H 0.573(2) 0.395(4) -0.1360(15) 0.067(8) Uiso 1 1 d .
HN2 H 0.649(2) 0.530(4) -0.1342(16) 0.064(9) Uiso 1 1 d .
O1 O 1.07848(10) 0.29856(17) 0.10432(7) 0.0414(3) Uani 1 1 d .
O2 O 0.75557(10) 0.2659(2) -0.05867(7) 0.0443(3) Uani 1 1 d .
O3 O 1.23159(11) 0.3301(2) 0.17222(10) 0.0621(4) Uani 1 1 d .
O4 O 0.74134(14) 0.5558(2) 0.00465(11) 0.0681(5) Uani 1 1 d .
O5 O 0.62139(12) 0.3068(3) 0.00185(9) 0.0634(4) Uani 1 1 d .
C1 C 0.83215(13) 0.1848(3) -0.00407(9) 0.0354(4) Uani 1 1 d .
C2 C 0.91742(14) 0.2840(2) 0.02673(10) 0.0374(4) Uani 1 1 d .
H2 H 0.923 0.4075 0.0148 0.045 Uiso 1 1 calc R
C3 C 0.99469(13) 0.1942(2) 0.07605(9) 0.0332(4) Uani 1 1 d .
C4 C 0.99015(13) 0.0094(2) 0.09544(9) 0.0317(4) Uani 1 1 d .
C5 C 0.90093(14) -0.0851(2) 0.06239(10) 0.0362(4) Uani 1 1 d .
H5 H 0.8946 -0.2085 0.0741 0.043 Uiso 1 1 calc R
C6 C 0.82289(13) 0.0006(3) 0.01324(10) 0.0379(4) Uani 1 1 d .
H6 H 0.7646 -0.0641 -0.0081 0.045 Uiso 1 1 calc R
C7 C 1.16198(14) 0.2256(3) 0.15205(10) 0.0400(4) Uani 1 1 d .
C8 C 1.15951(13) 0.0332(3) 0.17388(10) 0.0357(4) Uani 1 1 d .
C9 C 1.07691(13) -0.0716(2) 0.14658(9) 0.0330(4) Uani 1 1 d .
C10 C 1.07622(15) -0.2712(3) 0.16887(11) 0.0440(4) Uani 1 1 d .
H10A H 1.1319 -0.3338 0.1568 0.053 Uiso 1 1 calc R
H10B H 1.0151 -0.3281 0.1403 0.053 Uiso 1 1 calc R
C11 C 1.08356(17) -0.2998(3) 0.25098(13) 0.0552(6) Uani 1 1 d .
H11A H 1.0412 -0.2096 0.2663 0.066 Uiso 1 1 calc R
H11B H 1.0576 -0.4213 0.2575 0.066 Uiso 1 1 calc R
C12 C 1.18754(19) -0.2835(4) 0.30047(13) 0.0616(6) Uani 1 1 d .
H12A H 1.2292 -0.3756 0.2855 0.074 Uiso 1 1 calc R
H12B H 1.1851 -0.3134 0.3503 0.074 Uiso 1 1 calc R
C13 C 1.23742(19) -0.0977(4) 0.30175(12) 0.0579(6) Uani 1 1 d .
H13A H 1.3019 -0.1014 0.3376 0.07 Uiso 1 1 calc R
H13B H 1.197 -0.0053 0.3179 0.07 Uiso 1 1 calc R
C14 C 1.25303(15) -0.0382(3) 0.22713(11) 0.0466(5) Uani 1 1 d .
H14A H 1.3037 0.0574 0.2353 0.056 Uiso 1 1 calc R
H14B H 1.2779 -0.1429 0.2049 0.056 Uiso 1 1 calc R

loop_
_atom_site_aniso_label
_atom_site_aniso_U_11
_atom_site_aniso_U_22
_atom_site_aniso_U_33
_atom_site_aniso_U_23
_atom_site_aniso_U_13
_atom_site_aniso_U_12
S1S 0.0518(3) 0.0645(4) 0.0567(4) 0.0067(3) 0.0024(3) -0.0102(3)
O1S 0.0752(11) 0.0801(13) 0.0655(11) 0.0209(9) 0.0064(9) -0.0194(10)
C2S 0.089(2) 0.0699(18) 0.089(2) 0.0148(15) 0.0256(17) 0.0201(15)
C1S 0.0757(19) 0.088(2) 0.114(3) -0.0034(19) 0.0492(19) 0.0020(17)
S1 0.0420(3) 0.0392(3) 0.0508(3) -0.0008(2) 0.0107(2) 0.00321(19)
N1 0.0474(11) 0.0479(11) 0.0664(13) 0.0160(10) 0.0057(10) 0.0013(9)
O1 0.0417(7) 0.0294(6) 0.0493(8) 0.0018(5) 0.0048(6) -0.0076(5)
O2 0.0437(7) 0.0494(8) 0.0363(7) -0.0020(6) 0.0042(5) 0.0091(6)
O3 0.0483(8) 0.0516(9) 0.0758(11) 0.0071(8) -0.0031(7) -0.0186(7)
O4 0.0673(11) 0.0487(9) 0.0817(12) -0.0194(8) 0.0075(9) -0.0008(8)
O5 0.0563(9) 0.0753(11) 0.0632(10) 0.0106(9) 0.0240(8) 0.0000(8)
C1 0.0373(9) 0.0390(9) 0.0301(8) -0.0024(7) 0.0090(7) 0.0039(7)
C2 0.0450(10) 0.0285(8) 0.0395(9) 0.0011(7) 0.0124(8) -0.0002(7)
C3 0.0364(9) 0.0306(8) 0.0335(8) -0.0039(7) 0.0106(7) -0.0051(7)
C4 0.0367(9) 0.0304(8) 0.0303(8) -0.0027(6) 0.0126(7) -0.0017(7)
C5 0.0422(10) 0.0289(8) 0.0390(9) -0.0024(7) 0.0135(7) -0.0045(7)
C6 0.0360(9) 0.0390(10) 0.0391(9) -0.0074(8) 0.0106(7) -0.0059(8)
C7 0.0382(9) 0.0399(10) 0.0406(10) -0.0009(8) 0.0080(7) -0.0061(8)
C8 0.0375(9) 0.0390(9) 0.0315(8) 0.0003(7) 0.0106(7) -0.0005(7)
C9 0.0407(9) 0.0296(8) 0.0309(8) -0.0009(6) 0.0133(7) -0.0001(7)
C10 0.0493(11) 0.0312(9) 0.0502(11) 0.0048(8) 0.0103(9) 0.0008(8)
C11 0.0594(13) 0.0504(12) 0.0613(13) 0.0215(10) 0.0252(11) 0.0042(10)
C12 0.0703(15) 0.0707(15) 0.0452(12) 0.0228(11) 0.0174(11) 0.0132(12)
C13 0.0613(14) 0.0699(15) 0.0375(11) 0.0062(10) 0.0036(9) 0.0050(11)
C14 0.0391(10) 0.0532(11) 0.0452(11) 0.0056(9) 0.0067(8) 0.0007(9)

loop_
_atom_type_symbol
_atom_type_description
_atom_type_scat_dispersion_real
_atom_type_scat_dispersion_imag
_atom_type_scat_source
C C 0.0033 0.0016 'International Tables Vol C Tables 4.2.6.8 and 6.1.1.4'
H H 0 0 'International Tables Vol C Tables 4.2.6.8 and 6.1.1.4'
N N 0.0061 0.0033 'International Tables Vol C Tables 4.2.6.8 and 6.1.1.4'
O O 0.0106 0.006 'International Tables Vol C Tables 4.2.6.8 and 6.1.1.4'
S S 0.1246 0.1234 'International Tables Vol C Tables 4.2.6.8 and 6.1.1.4'

loop_
_geom_angle_atom_site_label_1
_geom_angle_atom_site_label_2
_geom_angle_atom_site_label_3
_geom_angle
O1S S1S C2S 106.45(14)
O1S S1S C1S 106.63(15)
C2S S1S C1S 97.03(17)
S1S C2S H2S1 109.5
S1S C2S H2S2 109.5
H2S1 C2S H2S2 109.5
S1S C2S H2S3 109.5
H2S1 C2S H2S3 109.5
H2S2 C2S H2S3 109.5
S1S C1S H1S1 109.5
S1S C1S H1S2 109.5
H1S1 C1S H1S2 109.5
S1S C1S H1S3 109.5
H1S1 C1S H1S3 109.5
H1S2 C1S H1S3 109.5
O4 S1 O5 119.08(12)
O4 S1 N1 110.94(12)
O5 S1 N1 110.09(11)
O4 S1 O2 107.45(9)
O5 S1 O2 106.59(10)
N1 S1 O2 100.99(10)
S1 N1 HN1 114.1(18)
S1 N1 HN2 113(2)
HN1 N1 HN2 116(3)
C3 O1 C7 121.76(14)
C1 O2 S1 118.67(11)
C2 C1 C6 121.68(17)
C2 C1 O2 119.64(16)
C6 C1 O2 118.49(16)
C1 C2 C3 117.86(16)
C1 C2 H2 121.1
C3 C2 H2 121.1
O1 C3 C2 115.51(15)
O1 C3 C4 121.28(16)
C2 C3 C4 123.20(16)
C3 C4 C5 116.45(16)
C3 C4 C9 118.36(15)
C5 C4 C9 125.19(16)
C6 C5 C4 121.62(16)
C6 C5 H5 119.2
C4 C5 H5 119.2
C5 C6 C1 119.19(16)
C5 C6 H6 120.4
C1 C6 H6 120.4
O3 C7 O1 115.68(17)
O3 C7 C8 125.94(18)
O1 C7 C8 118.37(15)
C9 C8 C7 120.50(16)
C9 C8 C14 123.61(17)
C7 C8 C14 115.88(16)
C8 C9 C4 119.71(16)
C8 C9 C10 119.79(17)
C4 C9 C10 120.50(16)
C9 C10 C11 113.95(17)
C9 C10 H10A 108.8
C11 C10 H10A 108.8
C9 C10 H10B 108.8
C11 C10 H10B 108.8
H10A C10 H10B 107.7
C12 C11 C10 114.57(18)
C12 C11 H11A 108.6
C10 C11 H11A 108.6
C12 C11 H11B 108.6
C10 C11 H11B 108.6
H11A C11 H11B 107.6
C11 C12 C13 116.15(19)
C11 C12 H12A 108.2
C13 C12 H12A 108.2
C11 C12 H12B 108.2
C13 C12 H12B 108.2
H12A C12 H12B 107.4
C12 C13 C14 114.0(2)
C12 C13 H13A 108.7
C14 C13 H13A 108.7
C12 C13 H13B 108.7
C14 C13 H13B 108.7
H13A C13 H13B 107.6
C8 C14 C13 113.76(17)
C8 C14 H14A 108.8
C13 C14 H14A 108.8
C8 C14 H14B 108.8
C13 C14 H14B 108.8
H14A C14 H14B 107.7

loop_
_geom_bond_atom_site_label_1
_geom_bond_atom_site_label_2
_geom_bond_distance
S1S O1S 1.4916(19)
S1S C2S 1.761(3)
S1S C1S 1.775(3)
C2S H2S1 0.96
C2S H2S2 0.96
C2S H2S3 0.96
C1S H1S1 0.96
C1S H1S2 0.96
C1S H1S3 0.96
S1 O4 1.4165(17)
S1 O5 1.4173(16)
S1 N1 1.574(2)
S1 O2 1.6136(14)
N1 HN1 0.90(3)
N1 HN2 0.78(3)
O1 C3 1.371(2)
O1 C7 1.372(2)
O2 C1 1.400(2)
O3 C7 1.207(2)
C1 C2 1.375(3)
C1 C6 1.387(3)
C2 C3 1.383(3)
C2 H2 0.93
C3 C4 1.393(2)
C4 C5 1.408(2)
C4 C9 1.454(2)
C5 C6 1.375(3)
C5 H5 0.93
C6 H6 0.93
C7 C8 1.456(3)
C8 C9 1.358(3)
C8 C14 1.509(3)
C9 C10 1.506(2)
C10 C11 1.533(3)
C10 H10A 0.97
C10 H10B 0.97
C11 C12 1.503(3)
C11 H11A 0.97
C11 H11B 0.97
C12 C13 1.510(4)
C12 H12A 0.97
C12 H12B 0.97
C13 C14 1.534(3)
C13 H13A 0.97
C13 H13B 0.97
C14 H14A 0.97
C14 H14B 0.97

loop_
_geom_hbond_atom_site_label_D
_geom_hbond_atom_site_label_H
_geom_hbond_atom_site_label_A
_geom_hbond_distance_DH
_geom_hbond_distance_HA
_geom_hbond_distance_DA
_geom_hbond_angle_DHA
_geom_hbond_site_symmetry_A
N1 HN1 O1S 0.90(3) 1.89(3) 2.782(3) 172(3) 3_655
N1 HN2 O3 0.78(3) 2.21(3) 2.971(3) 166(3) 3_765

loop_
_geom_torsion_atom_site_label_1
_geom_torsion_atom_site_label_2
_geom_torsion_atom_site_label_3
_geom_torsion_atom_site_label_4
_geom_torsion
O4 S1 O2 C1 58.25(16)
O5 S1 O2 C1 -70.45(15)
N1 S1 O2 C1 174.53(15)
S1 O2 C1 C2 -78.04(19)
S1 O2 C1 C6 107.01(17)
C6 C1 C2 C3 0.0(3)
O2 C1 C2 C3 -174.80(15)
C7 O1 C3 C2 -177.92(16)
C7 O1 C3 C4 0.9(3)
C1 C2 C3 O1 179.10(15)
C1 C2 C3 C4 0.3(3)
O1 C3 C4 C5 -179.23(15)
C2 C3 C4 C5 -0.5(2)
O1 C3 C4 C9 -0.1(2)
C2 C3 C4 C9 178.58(16)
C3 C4 C5 C6 0.4(3)
C9 C4 C5 C6 -178.58(16)
C4 C5 C6 C1 -0.2(3)
C2 C1 C6 C5 0.0(3)
O2 C1 C6 C5 174.80(15)
C3 O1 C7 O3 178.81(17)
C3 O1 C7 C8 -1.3(3)
O3 C7 C8 C9 -179.1(2)
O1 C7 C8 C9 1.0(3)
O3 C7 C8 C14 0.6(3)
O1 C7 C8 C14 -179.29(16)
C7 C8 C9 C4 -0.3(3)
C14 C8 C9 C4 -179.98(16)
C7 C8 C9 C10 179.08(17)
C14 C8 C9 C10 -0.6(3)
C3 C4 C9 C8 -0.1(2)
C5 C4 C9 C8 178.87(16)
C3 C4 C9 C10 -179.50(16)
C5 C4 C9 C10 -0.5(3)
C8 C9 C10 C11 64.9(2)
C4 C9 C10 C11 -115.75(19)
C9 C10 C11 C12 -79.9(3)
C10 C11 C12 C13 62.5(3)
C11 C12 C13 C14 -62.0(3)
C9 C8 C14 C13 -63.6(3)
C7 C8 C14 C13 116.7(2)
C12 C13 C14 C8 77.6(3)
